data_2017740
loop_
_publ_author_name
'Lutz, Martin'
'van Krieken, Jan'

_publ_section_title
;
 (<i>S</i>,<i>S</i>)-Lactoyllactic acid and
 (<i>S</i>,<i>S</i>,<i>S</i>)-lactoyllactoyllactic acid
;
_journal_coeditor_code BM3098
_journal_issue 8
_journal_name_full 'Acta Crystallographica Section C'
_journal_page_first o401
_journal_page_last o405
_journal_paper_doi 10.1107/S0108270110026193
_journal_volume 66
_journal_year 2010
_chemical_formula_iupac 'C6 H10 O5'
_chemical_formula_moiety 'C6 H10 O5'
_chemical_formula_sum 'C6 H10 O5'
_chemical_formula_weight 162.14
_chemical_name_systematic
;
(<i>S</i>,<i>S</i>)-2-[(2-Hydroxypropanoyl)oxy]propanoic acid
;
_space_group_IT_number 19
_symmetry_cell_setting orthorhombic
_symmetry_space_group_name_Hall 'P 2ac 2ab'
_symmetry_space_group_name_H-M 'P 21 21 21'
_atom_sites_solution_hydrogens difmap
_atom_sites_solution_primary direct
_atom_sites_solution_secondary difmap
_audit_creation_method SHELXL97
_cell_angle_alpha 90.00
_cell_angle_beta 90.00
_cell_angle_gamma 90.00
_cell_formula_units_Z 8
_cell_length_a 7.94437(7)
_cell_length_b 11.71472(17)
_cell_length_c 16.82348(12)
_cell_measurement_reflns_used 62696
_cell_measurement_temperature 150(2)
_cell_measurement_theta_max 35.03
_cell_measurement_theta_min 1.74
_cell_volume 1565.70(3)
_computing_cell_refinement 'PEAKREF (Schreurs, 2005)'
_computing_data_collection 'COLLECT (Nonius, 1999)'
_computing_data_reduction
;
EVAL15 (Schreurs <i>et al.</i>,  2010) and SADABS (Sheldrick,
2008a)
;
_computing_molecular_graphics 'PLATON (Spek, 2009)'
_computing_publication_material 'manual editing of CIF from SHELXL97  (Sheldrick, 2008b)'
_computing_structure_refinement 'SHELXL97 (Sheldrick, 2008b)'
_computing_structure_solution 'SHELXS97 (Sheldrick, 2008b)'
_diffrn_ambient_temperature 150(2)
_diffrn_measured_fraction_theta_full 1.000
_diffrn_measured_fraction_theta_max 1.000
_diffrn_measurement_device_type 'Nonius KappaCCD area-detector'
_diffrn_measurement_method '\f and \w'
_diffrn_radiation_monochromator graphite
_diffrn_radiation_source 'rotating anode'
_diffrn_radiation_type MoK\a
_diffrn_radiation_wavelength 0.71073
_diffrn_reflns_av_R_equivalents 0.0257
_diffrn_reflns_av_sigmaI/netI 0.0081
_diffrn_reflns_limit_h_max 12
_diffrn_reflns_limit_h_min -12
_diffrn_reflns_limit_k_max 18
_diffrn_reflns_limit_k_min -18
_diffrn_reflns_limit_l_max 27
_diffrn_reflns_limit_l_min -27
_diffrn_reflns_number 69491
_diffrn_reflns_theta_full 35.00
_diffrn_reflns_theta_max 35.00
_diffrn_reflns_theta_min 2.12
_exptl_absorpt_coefficient_mu 0.121
_exptl_absorpt_correction_T_max 0.7469
_exptl_absorpt_correction_T_min 0.7026
_exptl_absorpt_correction_type multi-scan
_exptl_absorpt_process_details '(SADABS; Sheldrick, 2008a)'
_exptl_crystal_colour colourless
_exptl_crystal_density_diffrn 1.376
_exptl_crystal_density_method 'not measured'
_exptl_crystal_description block
_exptl_crystal_F_000 688
_exptl_crystal_size_max 0.38
_exptl_crystal_size_mid 0.36
_exptl_crystal_size_min 0.24
_refine_diff_density_max 0.307
_refine_diff_density_min -0.198
_refine_ls_extinction_method none
_refine_ls_goodness_of_fit_ref 1.074
_refine_ls_hydrogen_treatment mixed
_refine_ls_matrix_type full
_refine_ls_number_parameters 219
_refine_ls_number_reflns 3856
_refine_ls_number_restraints 0
_refine_ls_restrained_S_all 1.074
_refine_ls_R_factor_all 0.0283
_refine_ls_R_factor_gt 0.0264
_refine_ls_shift/su_max 0.000
_refine_ls_shift/su_mean 0.000
_refine_ls_structure_factor_coef Fsqd
_refine_ls_weighting_details 'calc w = 1/[\s^2^(Fo^2^)+(0.0528P)^2^+0.0671P] where P=(Fo^2^+2Fc^2^)/3'
_refine_ls_weighting_scheme calc
_refine_ls_wR_factor_gt 0.0747
_refine_ls_wR_factor_ref 0.0763
_reflns_number_gt 3674
_reflns_number_total 3856
_reflns_threshold_expression I>2\s(I)
_cod_data_source_file bm3098.cif
_cod_data_source_block I
_cod_database_code 2017740
_cod_database_fobs_code 2017740

loop_
_symmetry_equiv_pos_as_xyz
'x, y, z'
'-x+1/2, -y, z+1/2'
'x+1/2, -y+1/2, -z'
'-x, y+1/2, -z+1/2'

loop_
_atom_site_type_symbol
_atom_site_label
_atom_site_fract_x
_atom_site_fract_y
_atom_site_fract_z
_atom_site_U_iso_or_equiv
_atom_site_adp_type
_atom_site_calc_flag
_atom_site_refinement_flags
_atom_site_occupancy
_atom_site_disorder_assembly
_atom_site_disorder_group
O O11 0.82164(10) 0.42378(6) 0.10719(5) 0.03150(16) Uani d . 1 . .
O O21 0.89807(9) 0.27881(6) 0.18537(5) 0.02953(14) Uani d . 1 . .
H H21O 0.983(3) 0.3293(17) 0.2025(12) 0.054(5) Uiso d . 1 . .
O O31 0.49795(7) 0.32710(6) 0.10479(3) 0.02104(11) Uani d . 1 . .
O O41 0.49862(12) 0.34578(10) 0.23757(4) 0.0457(2) Uani d . 1 . .
O O51 0.15854(8) 0.41356(7) 0.21850(4) 0.02722(13) Uani d . 1 . .
H H51O 0.200(2) 0.4338(15) 0.2641(11) 0.042(4) Uiso d . 1 . .
C C11 0.79636(9) 0.33017(6) 0.13505(4) 0.01769(11) Uani d . 1 . .
C C21 0.64675(10) 0.25651(6) 0.11113(4) 0.01838(12) Uani d . 1 . .
H H21 0.6286 0.1944 0.1510 0.022 Uiso calc R 1 . .
C C31 0.67689(11) 0.20615(7) 0.02930(5) 0.02385(14) Uani d . 1 . .
H H31A 0.6902 0.2680 -0.0094 0.036 Uiso calc R 1 . .
H H31B 0.5807 0.1585 0.0142 0.036 Uiso calc R 1 . .
H H31C 0.7792 0.1595 0.0302 0.036 Uiso calc R 1 . .
C C41 0.43711(11) 0.36720(9) 0.17371(5) 0.02484(15) Uani d . 1 . .
C C51 0.28349(10) 0.44303(8) 0.16164(5) 0.02380(15) Uani d . 1 . .
H H51 0.2373 0.4288 0.1072 0.029 Uiso calc R 1 . .
C C61 0.33359(14) 0.56804(10) 0.16788(7) 0.03360(19) Uani d . 1 . .
H H61A 0.2332 0.6161 0.1626 0.050 Uiso calc R 1 . .
H H61B 0.4134 0.5867 0.1254 0.050 Uiso calc R 1 . .
H H61C 0.3864 0.5819 0.2196 0.050 Uiso calc R 1 . .
O O12 0.26701(9) 0.46502(5) 0.37050(4) 0.02352(12) Uani d . 1 . .
O O22 0.38102(9) 0.36903(7) 0.47259(4) 0.02930(14) Uani d . 1 . .
H H22O 0.464(2) 0.4222(16) 0.4669(11) 0.048(5) Uiso d . 1 . .
O O32 -0.01762(7) 0.33292(5) 0.38147(3) 0.02008(10) Uani d . 1 . .
O O42 -0.04579(9) 0.44065(7) 0.49146(4) 0.03008(15) Uani d . 1 . .
O O52 -0.35923(8) 0.50074(6) 0.45163(4) 0.02718(13) Uani d . 1 . .
H H52O -0.294(2) 0.5170(16) 0.4907(11) 0.046(5) Uiso d . 1 . .
C C12 0.26684(9) 0.38520(6) 0.41660(5) 0.01832(12) Uani d . 1 . .
C C22 0.13758(10) 0.28996(7) 0.41478(5) 0.02043(13) Uani d . 1 . .
H H22 0.1173 0.2610 0.4699 0.025 Uiso calc R 1 . .
C C32 0.19469(13) 0.19297(7) 0.36180(7) 0.03069(18) Uani d . 1 . .
H H32A 0.2182 0.2224 0.3084 0.046 Uiso calc R 1 . .
H H32B 0.1058 0.1351 0.3588 0.046 Uiso calc R 1 . .
H H32C 0.2970 0.1587 0.3839 0.046 Uiso calc R 1 . .
C C42 -0.09660(9) 0.40899(7) 0.42739(5) 0.01950(12) Uani d . 1 . .
C C52 -0.25657(10) 0.45373(7) 0.39000(5) 0.02163(13) Uani d . 1 . .
H H52 -0.3180 0.3889 0.3644 0.026 Uiso calc R 1 . .
C C62 -0.21641(15) 0.54314(10) 0.32719(7) 0.0359(2) Uani d . 1 . .
H H62A -0.3212 0.5777 0.3082 0.054 Uiso calc R 1 . .
H H62B -0.1577 0.5069 0.2826 0.054 Uiso calc R 1 . .
H H62C -0.1444 0.6024 0.3504 0.054 Uiso calc R 1 . .

loop_
_atom_site_aniso_label
_atom_site_aniso_U_11
_atom_site_aniso_U_22
_atom_site_aniso_U_33
_atom_site_aniso_U_12
_atom_site_aniso_U_13
_atom_site_aniso_U_23
O11 0.0341(3) 0.0207(2) 0.0397(4) -0.0083(2) -0.0153(3) 0.0088(3)
O21 0.0240(3) 0.0263(3) 0.0383(3) -0.0023(2) -0.0122(3) 0.0091(3)
O31 0.0167(2) 0.0304(3) 0.0160(2) 0.0013(2) -0.00005(17) -0.0028(2)
O41 0.0386(4) 0.0800(7) 0.0185(3) 0.0281(5) -0.0068(3) -0.0092(3)
O51 0.0161(2) 0.0440(4) 0.0215(2) -0.0047(2) -0.0009(2) -0.0040(3)
C11 0.0169(3) 0.0180(3) 0.0182(3) -0.0002(2) -0.0006(2) -0.0005(2)
C21 0.0173(3) 0.0191(3) 0.0187(3) -0.0022(2) 0.0016(2) -0.0001(2)
C31 0.0253(3) 0.0239(3) 0.0224(3) -0.0042(3) 0.0036(3) -0.0069(3)
C41 0.0186(3) 0.0386(4) 0.0173(3) 0.0040(3) -0.0014(2) -0.0058(3)
C51 0.0160(3) 0.0389(4) 0.0165(3) 0.0026(3) -0.0010(2) -0.0046(3)
C61 0.0281(4) 0.0392(5) 0.0334(4) -0.0015(4) 0.0070(4) 0.0002(4)
O12 0.0267(3) 0.0233(2) 0.0205(2) -0.0041(2) -0.0009(2) 0.0022(2)
O22 0.0186(2) 0.0362(3) 0.0331(3) -0.0004(2) -0.0068(2) 0.0082(3)
O32 0.0157(2) 0.0224(2) 0.0221(2) 0.00249(19) 0.00024(18) -0.00292(19)
O42 0.0240(3) 0.0446(4) 0.0217(3) 0.0080(3) -0.0034(2) -0.0093(3)
O52 0.0150(2) 0.0355(3) 0.0310(3) 0.0033(2) 0.0005(2) -0.0106(3)
C12 0.0154(3) 0.0211(3) 0.0185(3) 0.0025(2) 0.0019(2) -0.0006(2)
C22 0.0164(3) 0.0198(3) 0.0251(3) 0.0014(2) 0.0015(2) 0.0034(2)
C32 0.0285(4) 0.0192(3) 0.0443(5) 0.0056(3) 0.0015(4) -0.0035(3)
C42 0.0147(3) 0.0237(3) 0.0201(3) 0.0010(2) 0.0013(2) -0.0017(2)
C52 0.0155(3) 0.0255(3) 0.0239(3) 0.0018(2) -0.0027(2) -0.0051(3)
C62 0.0357(5) 0.0390(5) 0.0331(4) 0.0080(4) -0.0004(4) 0.0091(4)

loop_
_atom_type_symbol
_atom_type_description
_atom_type_scat_dispersion_real
_atom_type_scat_dispersion_imag
_atom_type_scat_source
C C 0.0033 0.0016 'International Tables Vol C Tables 4.2.6.8 and 6.1.1.4'
H H 0.0000 0.0000 'International Tables Vol C Tables 4.2.6.8 and 6.1.1.4'
O O 0.0106 0.0060 'International Tables Vol C Tables 4.2.6.8 and 6.1.1.4'

loop_
_geom_angle_atom_site_label_1
_geom_angle_atom_site_label_2
_geom_angle_atom_site_label_3
_geom_angle_site_symmetry_1
_geom_angle_site_symmetry_3
_geom_angle
_geom_angle_publ_flag
C11 O21 H21O . . 110.5(12) ?
C41 O31 C21 . . 115.52(6) ?
C51 O51 H51O . . 105.1(12) ?
O11 C11 O21 . . 124.19(8) ?
O11 C11 C21 . . 122.75(7) ?
O21 C11 C21 . . 112.96(7) ?
O31 C21 C31 . . 106.52(6) ?
O31 C21 C11 . . 109.47(6) ?
C31 C21 C11 . . 109.69(6) ?
O31 C21 H21 . . 110.4 ?
C31 C21 H21 . . 110.4 ?
C11 C21 H21 . . 110.4 ?
C21 C31 H31A . . 109.5 ?
C21 C31 H31B . . 109.5 ?
H31A C31 H31B . . 109.5 ?
C21 C31 H31C . . 109.5 ?
H31A C31 H31C . . 109.5 ?
H31B C31 H31C . . 109.5 ?
O41 C41 O31 . . 123.44(8) ?
O41 C41 C51 . . 124.36(8) ?
O31 C41 C51 . . 112.20(7) ?
O51 C51 C61 . . 111.72(7) ?
O51 C51 C41 . . 109.16(7) ?
C61 C51 C41 . . 110.04(8) ?
O51 C51 H51 . . 108.6 ?
C61 C51 H51 . . 108.6 ?
C41 C51 H51 . . 108.6 ?
C51 C61 H61A . . 109.5 ?
C51 C61 H61B . . 109.5 ?
H61A C61 H61B . . 109.5 ?
C51 C61 H61C . . 109.5 ?
H61A C61 H61C . . 109.5 ?
H61B C61 H61C . . 109.5 ?
C12 O22 H22O . . 108.9(12) ?
C42 O32 C22 . . 114.13(6) ?
C52 O52 H52O . . 107.4(12) ?
O12 C12 O22 . . 124.38(8) ?
O12 C12 C22 . . 123.65(7) ?
O22 C12 C22 . . 111.95(7) ?
O32 C22 C32 . . 106.79(7) ?
O32 C22 C12 . . 109.23(6) ?
C32 C22 C12 . . 111.17(7) ?
O32 C22 H22 . . 109.9 ?
C32 C22 H22 . . 109.9 ?
C12 C22 H22 . . 109.9 ?
C22 C32 H32A . . 109.5 ?
C22 C32 H32B . . 109.5 ?
H32A C32 H32B . . 109.5 ?
C22 C32 H32C . . 109.5 ?
H32A C32 H32C . . 109.5 ?
H32B C32 H32C . . 109.5 ?
O42 C42 O32 . . 124.28(7) ?
O42 C42 C52 . . 123.04(7) ?
O32 C42 C52 . . 112.67(7) ?
O52 C52 C42 . . 108.14(7) ?
O52 C52 C62 . . 110.99(8) ?
C42 C52 C62 . . 110.57(7) ?
O52 C52 H52 . . 109.0 ?
C42 C52 H52 . . 109.0 ?
C62 C52 H52 . . 109.0 ?
C52 C62 H62A . . 109.5 ?
C52 C62 H62B . . 109.5 ?
H62A C62 H62B . . 109.5 ?
C52 C62 H62C . . 109.5 ?
H62A C62 H62C . . 109.5 ?
H62B C62 H62C . . 109.5 ?

loop_
_geom_bond_atom_site_label_1
_geom_bond_atom_site_label_2
_geom_bond_site_symmetry_2
_geom_bond_distance
_geom_bond_publ_flag
O11 C11 . 1.2093(10) ?
O21 C11 . 1.3159(10) ?
O21 H21O . 0.94(2) ?
O31 C41 . 1.3411(10) ?
O31 C21 . 1.4467(10) ?
O41 C41 . 1.2068(11) ?
O51 C51 . 1.4212(11) ?
O51 H51O . 0.869(18) ?
C11 C21 . 1.5229(11) ?
C21 C31 . 1.5169(11) ?
C21 H21 . 1.0000 ?
C31 H31A . 0.9800 ?
C31 H31B . 0.9800 ?
C31 H31C . 0.9800 ?
C41 C51 . 1.5231(12) y
C51 C61 . 1.5212(15) ?
C51 H51 . 1.0000 ?
C61 H61A . 0.9800 ?
C61 H61B . 0.9800 ?
C61 H61C . 0.9800 ?
O12 C12 . 1.2148(10) ?
O22 C12 . 1.3213(10) ?
O22 H22O . 0.912(19) ?
O32 C42 . 1.3359(9) ?
O32 C22 . 1.4449(10) ?
O42 C42 . 1.2093(10) ?
O52 C52 . 1.4295(10) ?
O52 H52O . 0.857(19) ?
C12 C22 . 1.5167(11) ?
C22 C32 . 1.5136(12) ?
C22 H22 . 1.0000 ?
C32 H32A . 0.9800 ?
C32 H32B . 0.9800 ?
C32 H32C . 0.9800 ?
C42 C52 . 1.5117(11) y
C52 C62 . 1.5216(14) ?
C52 H52 . 1.0000 ?
C62 H62A . 0.9800 ?
C62 H62B . 0.9800 ?
C62 H62C . 0.9800 ?

loop_
_geom_hbond_atom_site_label_D
_geom_hbond_atom_site_label_H
_geom_hbond_atom_site_label_A
_geom_hbond_site_symmetry_A
_geom_hbond_distance_DH
_geom_hbond_distance_HA
_geom_hbond_distance_DA
_geom_hbond_angle_DHA
O21 H21O O51 1_655 0.94(2) 1.73(2) 2.6617(10) 169.4(19)
O51 H51O O12 . 0.869(18) 1.902(18) 2.7650(9) 171.7(17)
O22 H22O O52 1_655 0.912(19) 1.698(19) 2.6006(10) 169.6(18)
O52 H52O O42 . 0.857(19) 2.168(18) 2.6730(9) 117.4(15)
O52 H52O O11 2_565 0.857(19) 2.090(19) 2.7785(11) 136.9(16)

loop_
_geom_torsion_atom_site_label_1
_geom_torsion_atom_site_label_2
_geom_torsion_atom_site_label_3
_geom_torsion_atom_site_label_4
_geom_torsion_site_symmetry_1
_geom_torsion_site_symmetry_2
_geom_torsion_site_symmetry_3
_geom_torsion_site_symmetry_4
_geom_torsion
_geom_torsion_publ_flag
C41 O31 C21 C31 . . . . 171.34(7) yes
C41 O31 C21 C11 . . . . -70.13(9) ?
O11 C11 C21 O31 . . . . -41.75(10) yes
O21 C11 C21 O31 . . . . 141.63(7) ?
O11 C11 C21 C31 . . . . 74.79(10) ?
O21 C11 C21 C31 . . . . -101.83(8) ?
C21 O31 C41 O41 . . . . -1.00(15) ?
C21 O31 C41 C51 . . . . 178.52(7) yes
O41 C41 C51 O51 . . . . -44.90(14) ?
O31 C41 C51 O51 . . . . 135.58(8) yes
O41 C41 C51 C61 . . . . 78.04(13) ?
O31 C41 C51 C61 . . . . -101.48(9) ?
C42 O32 C22 C32 . . . . 171.42(7) yes
C42 O32 C22 C12 . . . . -68.27(8) ?
O12 C12 C22 O32 . . . . -27.49(10) yes
O22 C12 C22 O32 . . . . 154.31(7) ?
O12 C12 C22 C32 . . . . 90.10(10) ?
O22 C12 C22 C32 . . . . -88.10(9) ?
C22 O32 C42 O42 . . . . -0.05(12) ?
C22 O32 C42 C52 . . . . 178.90(6) yes
O42 C42 C52 O52 . . . . -20.96(12) ?
O32 C42 C52 O52 . . . . 160.08(7) yes
O42 C42 C52 C62 . . . . 100.74(11) ?
O32 C42 C52 C62 . . . . -78.22(9) ?
